data_4344579
loop_
_publ_author_name
'Das, Uttam K.'
'Daifuku, Stephanie L.'
'Gorelsky, Serge I.'
'Korobkov, Ilia'
'Neidig, Michael L.'
'Le Roy, Jennifer J.'
'Murugesu, Muralee'
'Baker, R. Tom'

_publ_section_title
;
 Mononuclear, Dinuclear, and Trinuclear Iron Complexes Featuring a New
 Monoanionic SNS Thiolate Ligand.
;
_journal_issue 2
_journal_name_full 'Inorganic chemistry'
_journal_page_first 987
_journal_page_last 997
_journal_paper_doi 10.1021/acs.inorgchem.5b02833
_journal_volume 55
_journal_year 2016
_chemical_formula_sum 'C59.5 H49.5 Cl4.5 F6 Fe3 N4 O6 S10'
_chemical_formula_weight 1678.21
_chemical_name_systematic
; 
 ? 
;
_space_group_IT_number 2
_symmetry_cell_setting triclinic
_symmetry_space_group_name_Hall '-P 1'
_symmetry_space_group_name_H-M 'P -1'
_atom_sites_solution_hydrogens geom
_atom_sites_solution_primary direct
_atom_sites_solution_secondary difmap
_audit_creation_method SHELXL-97
_cell_angle_alpha 94.993(2)
_cell_angle_beta 98.271(2)
_cell_angle_gamma 98.650(2)
_cell_formula_units_Z 2
_cell_length_a 10.1391(3)
_cell_length_b 15.2828(4)
_cell_length_c 22.8885(7)
_cell_measurement_reflns_used 9950
_cell_measurement_temperature 200(2)
_cell_measurement_theta_max 28.11
_cell_measurement_theta_min 2.38
_cell_volume 3448.38(18)
_computing_cell_refinement 'APEX II, Bruker (2009)'
_computing_data_collection 'APEX II, Bruker (2009)'
_computing_data_reduction 'XPREP, Bruker (2009)'
_computing_molecular_graphics 'SHELXTL, Bruker (2004)'
_computing_publication_material 'SHELXTL, Bruker (2004)'
_computing_structure_refinement 'SHELXL-97 (Sheldrick, 2008)'
_computing_structure_solution 'SHELXS-97 (Sheldrick, 2008)'
_diffrn_ambient_temperature 200(2)
_diffrn_measured_fraction_theta_full 0.986
_diffrn_measured_fraction_theta_max 0.986
_diffrn_measurement_device_type 'Bruker APEX-II CCD'
_diffrn_measurement_method '\f and \w scans'
_diffrn_radiation_monochromator graphite
_diffrn_radiation_source 'fine-focus sealed tube'
_diffrn_radiation_type MoK\a
_diffrn_radiation_wavelength 0.71073
_diffrn_reflns_av_R_equivalents 0.0668
_diffrn_reflns_av_sigmaI/netI 0.0758
_diffrn_reflns_limit_h_max 13
_diffrn_reflns_limit_h_min -13
_diffrn_reflns_limit_k_max 20
_diffrn_reflns_limit_k_min -20
_diffrn_reflns_limit_l_max 30
_diffrn_reflns_limit_l_min -30
_diffrn_reflns_number 69142
_diffrn_reflns_theta_full 28.43
_diffrn_reflns_theta_max 28.43
_diffrn_reflns_theta_min 1.54
_exptl_absorpt_coefficient_mu 1.168
_exptl_absorpt_correction_T_max 0.9884
_exptl_absorpt_correction_T_min 0.8443
_exptl_absorpt_correction_type multi-scan
_exptl_absorpt_process_details 'SADABS, Bruker (2003)'
_exptl_crystal_colour black
_exptl_crystal_density_diffrn 1.616
_exptl_crystal_density_meas ?
_exptl_crystal_density_method 'not measured'
_exptl_crystal_description plate
_exptl_crystal_F_000 1702
_exptl_crystal_size_max 0.15
_exptl_crystal_size_mid 0.11
_exptl_crystal_size_min 0.01
_refine_diff_density_max 2.373
_refine_diff_density_min -1.454
_refine_diff_density_rms 0.141
_refine_ls_extinction_method none
_refine_ls_goodness_of_fit_ref 1.044
_refine_ls_hydrogen_treatment constr
_refine_ls_matrix_type full
_refine_ls_number_parameters 856
_refine_ls_number_reflns 17133
_refine_ls_number_restraints 166
_refine_ls_restrained_S_all 1.061
_refine_ls_R_factor_all 0.1373
_refine_ls_R_factor_gt 0.0788
_refine_ls_shift/su_max 0.001
_refine_ls_shift/su_mean 0.000
_refine_ls_structure_factor_coef Fsqd
_refine_ls_weighting_details 'calc w=1/[\s^2^(Fo^2^)+(0.1338P)^2^+5.7289P] where P=(Fo^2^+2Fc^2^)/3'
_refine_ls_weighting_scheme calc
_refine_ls_wR_factor_gt 0.2090
_refine_ls_wR_factor_ref 0.2473
_reflns_number_gt 10287
_reflns_number_total 17133
_reflns_threshold_expression >2sigma(I)
_cod_data_source_file ic5b02833_si_002.cif
_cod_data_source_block tb085
_cod_depositor_comments
;
The following automatic conversions were performed:

'_symmetry_cell_setting' value 'Triclinic' changed to 'triclinic'
according to
/usr/data/users/saulius/crontab/automatic-downloads/current/ACS/lib/dictionaries/cif_core.dic
dictionary named 'cif_core.dic' version 2.4.2 from 2011-04-26.

'_exptl_crystal_density_meas' value 'n/a' was changed to '?' - the
value is perceived as not measured.

Automatic conversion script
Id: cif_fix_values 4268 2015-11-12 08:31:59Z antanas 
;
_cod_original_cell_volume 3448.38(17)
_cod_original_sg_symbol_H-M P-1
_cod_original_formula_sum 'C59.50 H49.50 Cl4.50 F6 Fe3 N4 O6 S10'
_cod_database_code 4344579

loop_
_symmetry_equiv_pos_as_xyz
'x, y, z'
'-x, -y, -z'

loop_
_atom_site_label
_atom_site_type_symbol
_atom_site_fract_x
_atom_site_fract_y
_atom_site_fract_z
_atom_site_U_iso_or_equiv
_atom_site_adp_type
_atom_site_occupancy
_atom_site_symmetry_multiplicity
_atom_site_calc_flag
_atom_site_refinement_flags
_atom_site_disorder_assembly
_atom_site_disorder_group
Fe1 Fe 0.36410(7) 0.78470(5) 0.36515(3) 0.02519(18) Uani 1 1 d . . .
Fe2 Fe -0.04742(8) 0.96207(5) 0.19833(3) 0.0297(2) Uani 1 1 d . . .
Fe3 Fe 0.14445(8) 0.88593(5) 0.29737(3) 0.0323(2) Uani 1 1 d . . .
S1 S 0.28804(14) 0.91766(8) 0.38967(6) 0.0290(3) Uani 1 1 d . . .
S2 S 0.44057(16) 0.65295(9) 0.35172(6) 0.0367(3) Uani 1 1 d . . .
S3 S 0.16295(14) 0.73279(9) 0.29986(6) 0.0312(3) Uani 1 1 d . . .
S4 S 0.57385(14) 0.84316(9) 0.41535(6) 0.0317(3) Uani 1 1 d . . .
S5 S -0.08494(14) 0.90218(9) 0.28567(6) 0.0326(3) Uani 1 1 d . . .
S6 S -0.02545(16) 1.01000(10) 0.10893(6) 0.0390(3) Uani 1 1 d . . .
S7 S 0.18649(15) 0.98235(10) 0.22492(6) 0.0357(3) Uani 1 1 d . . .
S8 S -0.27486(15) 0.94571(10) 0.17382(6) 0.0360(3) Uani 1 1 d . . .
N1 N 0.2797(5) 0.7438(3) 0.43226(19) 0.0292(10) Uani 1 1 d . . .
N2 N 0.4309(5) 0.8189(3) 0.29221(18) 0.0292(10) Uani 1 1 d . . .
N3 N -0.0531(5) 0.8382(3) 0.1643(2) 0.0320(10) Uani 1 1 d . . .
N4 N -0.0364(5) 1.0808(3) 0.2401(2) 0.0334(10) Uani 1 1 d . . .
C1 C 0.1579(5) 0.8676(4) 0.4254(2) 0.0313(12) Uani 1 1 d . . .
C2 C 0.1619(6) 0.7813(4) 0.4409(2) 0.0305(11) Uani 1 1 d . . .
C3 C 0.0551(6) 0.7375(4) 0.4660(3) 0.0438(15) Uani 1 1 d . . .
H3A H 0.0555 0.6783 0.4756 0.053 Uiso 1 1 calc R . .
C4 C -0.0492(7) 0.7807(5) 0.4764(3) 0.0505(17) Uani 1 1 d . . .
H4A H -0.1221 0.7503 0.4925 0.061 Uiso 1 1 calc R . .
C5 C -0.0514(7) 0.8667(5) 0.4642(3) 0.0490(17) Uani 1 1 d . . .
H5A H -0.1229 0.8962 0.4737 0.059 Uiso 1 1 calc R . .
C6 C 0.0512(6) 0.9108(4) 0.4378(3) 0.0382(13) Uani 1 1 d . . .
H6A H 0.0487 0.9698 0.4283 0.046 Uiso 1 1 calc R . .
C7 C 0.3198(6) 0.6908(4) 0.4703(2) 0.0338(12) Uani 1 1 d . . .
H7A H 0.2639 0.6772 0.4993 0.041 Uiso 1 1 calc R . .
C8 C 0.5083(6) 0.6347(4) 0.4248(3) 0.0381(13) Uani 1 1 d . . .
C9 C 0.4408(6) 0.6503(3) 0.4730(3) 0.0369(13) Uani 1 1 d . . .
C10 C 0.4960(7) 0.6283(4) 0.5285(3) 0.0456(16) Uani 1 1 d . . .
H10A H 0.4491 0.6351 0.5613 0.055 Uiso 1 1 calc R . .
C11 C 0.6165(8) 0.5971(4) 0.5362(3) 0.0521(18) Uani 1 1 d . . .
H11A H 0.6549 0.5856 0.5746 0.063 Uiso 1 1 calc R . .
C12 C 0.6820(8) 0.5823(4) 0.4889(4) 0.0569(19) Uani 1 1 d . . .
H12A H 0.7646 0.5596 0.4945 0.068 Uiso 1 1 calc R . .
C13 C 0.6287(7) 0.6003(4) 0.4330(3) 0.0465(15) Uani 1 1 d . . .
H13A H 0.6739 0.5892 0.4002 0.056 Uiso 1 1 calc R . .
C14 C 0.3038(8) 0.5590(4) 0.3365(3) 0.0511(17) Uani 1 1 d . . .
H14A H 0.3410 0.5038 0.3310 0.077 Uiso 1 1 calc R . .
H14B H 0.2431 0.5654 0.3003 0.077 Uiso 1 1 calc R . .
H14C H 0.2535 0.5569 0.3700 0.077 Uiso 1 1 calc R . .
C15 C 0.2444(6) 0.7131(4) 0.2379(2) 0.0334(12) Uani 1 1 d . . .
C16 C 0.3765(6) 0.7581(3) 0.2399(2) 0.0308(12) Uani 1 1 d . . .
C17 C 0.4485(6) 0.7405(4) 0.1947(3) 0.0391(14) Uani 1 1 d . . .
H17A H 0.5389 0.7698 0.1969 0.047 Uiso 1 1 calc R . .
C18 C 0.3884(8) 0.6799(4) 0.1460(3) 0.0494(17) Uani 1 1 d . . .
H18A H 0.4376 0.6683 0.1147 0.059 Uiso 1 1 calc R . .
C19 C 0.2576(8) 0.6365(4) 0.1430(3) 0.0500(17) Uani 1 1 d . . .
H19A H 0.2170 0.5952 0.1095 0.060 Uiso 1 1 calc R . .
C20 C 0.1850(7) 0.6529(4) 0.1886(3) 0.0429(15) Uani 1 1 d . . .
H20A H 0.0948 0.6230 0.1862 0.051 Uiso 1 1 calc R . .
C21 C 0.5113(6) 0.8890(4) 0.2845(2) 0.0357(13) Uani 1 1 d . . .
H21A H 0.5249 0.8959 0.2448 0.043 Uiso 1 1 calc R . .
C22 C 0.6147(5) 0.9497(4) 0.3903(2) 0.0324(12) Uani 1 1 d . . .
C23 C 0.5835(6) 0.9590(4) 0.3300(2) 0.0331(12) Uani 1 1 d . . .
C24 C 0.6268(6) 1.0410(4) 0.3104(3) 0.0413(14) Uani 1 1 d . . .
H24A H 0.6079 1.0476 0.2693 0.050 Uiso 1 1 calc R . .
C25 C 0.6963(7) 1.1127(4) 0.3493(3) 0.0467(16) Uani 1 1 d . . .
H25A H 0.7216 1.1688 0.3356 0.056 Uiso 1 1 calc R . .
C26 C 0.7285(7) 1.1011(4) 0.4089(3) 0.0469(16) Uani 1 1 d . . .
H26A H 0.7798 1.1490 0.4359 0.056 Uiso 1 1 calc R . .
C27 C 0.6878(6) 1.0223(4) 0.4290(3) 0.0405(14) Uani 1 1 d . . .
H27A H 0.7092 1.0162 0.4701 0.049 Uiso 1 1 calc R . .
C28 C 0.5697(7) 0.8735(4) 0.4932(2) 0.0420(15) Uani 1 1 d . . .
H28A H 0.6612 0.8983 0.5136 0.063 Uiso 1 1 calc R . .
H28B H 0.5352 0.8205 0.5111 0.063 Uiso 1 1 calc R . .
H28C H 0.5105 0.9180 0.4971 0.063 Uiso 1 1 calc R . .
C29 C -0.1509(6) 0.7945(4) 0.2503(3) 0.0352(12) Uani 1 1 d . . .
C30 C -0.1315(6) 0.7718(4) 0.1918(2) 0.0314(12) Uani 1 1 d . . .
C31 C -0.1886(6) 0.6871(4) 0.1625(3) 0.0413(14) Uani 1 1 d . . .
H31A H -0.1785 0.6719 0.1225 0.050 Uiso 1 1 calc R . .
C32 C -0.2600(7) 0.6259(4) 0.1925(4) 0.0516(17) Uani 1 1 d . . .
H32A H -0.2986 0.5685 0.1729 0.062 Uiso 1 1 calc R . .
C33 C -0.2753(7) 0.6480(4) 0.2512(3) 0.0497(16) Uani 1 1 d . . .
H33A H -0.3235 0.6051 0.2714 0.060 Uiso 1 1 calc R . .
C34 C -0.2219(6) 0.7306(4) 0.2802(3) 0.0420(14) Uani 1 1 d . . .
H34A H -0.2327 0.7449 0.3203 0.050 Uiso 1 1 calc R . .
C35 C 0.0108(6) 0.8095(4) 0.1228(3) 0.0370(13) Uani 1 1 d . . .
H35A H 0.0020 0.7467 0.1147 0.044 Uiso 1 1 calc R . .
C36 C 0.0933(6) 0.9525(4) 0.0792(2) 0.0387(13) Uani 1 1 d . . .
C37 C 0.0943(6) 0.8624(4) 0.0872(2) 0.0382(13) Uani 1 1 d . . .
C38 C 0.1800(7) 0.8169(5) 0.0591(3) 0.0469(16) Uani 1 1 d . . .
H38A H 0.1788 0.7554 0.0633 0.056 Uiso 1 1 calc R . .
C39 C 0.2676(7) 0.8588(5) 0.0252(3) 0.0545(18) Uani 1 1 d . . .
H39A H 0.3271 0.8268 0.0069 0.065 Uiso 1 1 calc R . .
C40 C 0.2676(7) 0.9474(5) 0.0181(3) 0.0512(17) Uani 1 1 d . . .
H40A H 0.3279 0.9767 -0.0049 0.061 Uiso 1 1 calc R . .
C41 C 0.1804(6) 0.9942(5) 0.0442(3) 0.0435(15) Uani 1 1 d . . .
H41A H 0.1799 1.0549 0.0383 0.052 Uiso 1 1 calc R . .
C42 C 0.0571(10) 1.1235(5) 0.1154(4) 0.069(2) Uani 1 1 d . . .
H42A H 0.0644 1.1413 0.0758 0.104 Uiso 1 1 calc R . .
H42B H 0.1477 1.1293 0.1386 0.104 Uiso 1 1 calc R . .
H42C H 0.0043 1.1620 0.1355 0.104 Uiso 1 1 calc R . .
C43 C 0.1956(6) 1.0746(4) 0.2792(3) 0.0370(13) Uani 1 1 d . . .
C44 C 0.0786(6) 1.1093(4) 0.2848(3) 0.0378(13) Uani 1 1 d . . .
C45 C 0.0795(7) 1.1741(4) 0.3332(3) 0.0474(16) Uani 1 1 d . . .
H45A H -0.0012 1.1955 0.3395 0.057 Uiso 1 1 calc R . .
C46 C 0.2006(8) 1.2060(5) 0.3716(3) 0.0563(19) Uani 1 1 d . . .
H46A H 0.2023 1.2482 0.4048 0.068 Uiso 1 1 calc R . .
C47 C 0.3183(8) 1.1762(4) 0.3611(3) 0.0515(17) Uani 1 1 d . . .
H47A H 0.4020 1.2020 0.3849 0.062 Uiso 1 1 calc R . .
C48 C 0.3150(7) 1.1097(4) 0.3166(3) 0.0459(15) Uani 1 1 d . . .
H48A H 0.3955 1.0875 0.3113 0.055 Uiso 1 1 calc R . .
C49 C -0.1185(6) 1.1383(4) 0.2303(3) 0.0389(13) Uani 1 1 d . . .
H49A H -0.0927 1.1941 0.2540 0.047 Uiso 1 1 calc R . .
C50 C -0.3195(6) 1.0506(4) 0.1584(3) 0.0401(14) Uani 1 1 d . . .
C51 C -0.2421(6) 1.1293(4) 0.1889(3) 0.0395(13) Uani 1 1 d . . .
C52 C -0.2900(8) 1.2095(5) 0.1807(3) 0.0537(18) Uani 1 1 d . . .
H52A H -0.2405 1.2633 0.2020 0.064 Uiso 1 1 calc R . .
C53 C -0.4066(8) 1.2122(6) 0.1426(4) 0.063(2) Uani 1 1 d . . .
H53A H -0.4366 1.2673 0.1372 0.076 Uiso 1 1 calc R . .
C54 C -0.4799(8) 1.1338(6) 0.1123(4) 0.066(2) Uani 1 1 d . . .
H54A H -0.5582 1.1355 0.0844 0.079 Uiso 1 1 calc R . .
C55 C -0.4408(7) 1.0535(5) 0.1220(3) 0.0513(17) Uani 1 1 d . . .
H55A H -0.4968 0.9997 0.1039 0.062 Uiso 1 1 calc R . .
C56 C -0.3332(7) 0.8796(4) 0.1023(3) 0.0507(17) Uani 1 1 d . . .
H56A H -0.4317 0.8736 0.0929 0.076 Uiso 1 1 calc R . .
H56B H -0.3074 0.8205 0.1040 0.076 Uiso 1 1 calc R . .
H56C H -0.2918 0.9092 0.0716 0.076 Uiso 1 1 calc R . .
C59 C 0.3722(12) 0.3576(7) 0.2186(5) 0.063(2) Uani 0.75 1 d PU . .
H59A H 0.3673 0.3157 0.1820 0.076 Uiso 0.75 1 calc PR . .
Cl1 Cl 0.3955(4) 0.46636(19) 0.20143(15) 0.0959(12) Uani 0.75 1 d PU . .
Cl2 Cl 0.2234(3) 0.3346(2) 0.24895(15) 0.0815(9) Uani 0.75 1 d PU . .
Cl3 Cl 0.5097(4) 0.3442(4) 0.2720(2) 0.1250(15) Uani 0.75 1 d PU . .
C60 C -0.055(2) 0.4172(9) 0.0996(5) 0.129(3) Uani 0.40 1 d PDU A 1
H60A H 0.0352 0.4013 0.0944 0.155 Uiso 0.40 1 calc PR A 1
Cl4 Cl -0.1839(10) 0.3313(6) 0.0642(5) 0.129(3) Uani 0.40 1 d PDU A 1
C60' C -0.039(3) 0.4233(8) 0.1026(6) 0.129(3) Uani 0.35 1 d PD A 2
H60B H 0.0600 0.4229 0.1034 0.155 Uiso 0.35 1 calc PR A 2
Cl4' Cl -0.1228(12) 0.3194(7) 0.0689(6) 0.129(3) Uani 0.35 1 d PD A 2
Cl5 Cl -0.0651(5) 0.4338(2) 0.17636(19) 0.1105(13) Uani 0.75 1 d PDU . .
Cl6 Cl -0.0772(4) 0.5146(2) 0.06624(16) 0.0938(11) Uani 0.75 1 d PDU . .
S9 S 0.2476(3) 1.29470(16) 0.03002(10) 0.0889(8) Uani 1 1 d DU . .
O1 O 0.1495(11) 1.3014(9) -0.0135(4) 0.203(5) Uani 1 1 d DU . .
O2 O 0.2491(15) 1.2948(8) 0.0898(3) 0.232(7) Uani 1 1 d DU . .
O3 O 0.296(2) 1.2156(7) 0.0110(8) 0.290(8) Uani 1 1 d DU . .
C57 C 0.3872(11) 1.3781(8) 0.0232(4) 0.101(3) Uani 1 1 d DU . .
F1 F 0.4916(7) 1.3875(7) 0.0613(4) 0.165(3) Uani 1 1 d DU . .
F2 F 0.4058(8) 1.3837(7) -0.0322(3) 0.153(3) Uani 1 1 d DU . .
F3 F 0.3480(11) 1.4573(5) 0.0388(4) 0.170(3) Uani 1 1 d DU . .
S10 S -0.1063(4) 1.36983(17) 0.37723(12) 0.0959(9) Uani 1 1 d DU . .
O4 O -0.2020(13) 1.3571(10) 0.4109(5) 0.224(6) Uani 1 1 d DU . .
O5 O 0.0398(11) 1.3752(9) 0.4041(5) 0.206(6) Uani 1 1 d DU . .
O6 O -0.1428(10) 1.3169(5) 0.3194(4) 0.128(3) Uani 1 1 d DU . .
C58 C -0.0931(12) 1.4762(7) 0.3504(6) 0.112(3) Uani 1 1 d DU . .
F4 F -0.0131(11) 1.4888(7) 0.3144(5) 0.199(4) Uani 1 1 d DU . .
F5 F -0.2190(11) 1.4829(7) 0.3288(6) 0.210(5) Uani 1 1 d DU . .
F6 F -0.0489(12) 1.5358(6) 0.3963(7) 0.264(6) Uani 1 1 d DU . .

loop_
_atom_site_aniso_label
_atom_site_aniso_U_11
_atom_site_aniso_U_22
_atom_site_aniso_U_33
_atom_site_aniso_U_23
_atom_site_aniso_U_13
_atom_site_aniso_U_12
Fe1 0.0283(4) 0.0262(4) 0.0209(4) 0.0031(3) 0.0056(3) 0.0022(3)
Fe2 0.0320(4) 0.0331(4) 0.0224(4) 0.0062(3) 0.0036(3) -0.0006(3)
Fe3 0.0346(5) 0.0336(4) 0.0269(4) 0.0051(3) 0.0005(3) 0.0032(3)
S1 0.0311(7) 0.0289(6) 0.0257(6) 0.0027(5) 0.0031(5) 0.0022(5)
S2 0.0468(9) 0.0336(7) 0.0325(7) 0.0038(6) 0.0107(6) 0.0111(6)
S3 0.0310(7) 0.0309(7) 0.0292(7) 0.0009(5) 0.0042(5) -0.0007(5)
S4 0.0292(7) 0.0348(7) 0.0292(7) 0.0020(5) 0.0015(5) 0.0033(5)
S5 0.0343(8) 0.0399(7) 0.0238(6) 0.0079(5) 0.0054(5) 0.0034(6)
S6 0.0431(9) 0.0462(8) 0.0295(7) 0.0148(6) 0.0089(6) 0.0044(7)
S7 0.0340(8) 0.0401(8) 0.0307(7) 0.0067(6) 0.0039(6) -0.0013(6)
S8 0.0335(8) 0.0431(8) 0.0290(7) 0.0083(6) 0.0025(6) -0.0017(6)
N1 0.036(3) 0.027(2) 0.025(2) 0.0032(17) 0.0080(19) -0.0003(18)
N2 0.034(2) 0.032(2) 0.020(2) 0.0011(17) 0.0013(18) 0.0032(19)
N3 0.032(2) 0.036(2) 0.026(2) 0.0059(18) 0.0019(19) -0.0002(19)
N4 0.033(3) 0.038(3) 0.028(2) 0.0068(19) 0.004(2) 0.001(2)
C1 0.029(3) 0.041(3) 0.021(2) -0.003(2) 0.005(2) -0.001(2)
C2 0.032(3) 0.036(3) 0.022(2) 0.000(2) 0.005(2) 0.001(2)
C3 0.042(4) 0.050(4) 0.037(3) 0.002(3) 0.015(3) -0.008(3)
C4 0.036(4) 0.067(5) 0.044(4) -0.002(3) 0.014(3) -0.008(3)
C5 0.036(4) 0.070(5) 0.041(4) -0.006(3) 0.013(3) 0.012(3)
C6 0.034(3) 0.047(3) 0.032(3) 0.000(2) -0.002(2) 0.012(3)
C7 0.043(3) 0.032(3) 0.026(3) 0.005(2) 0.009(2) 0.001(2)
C8 0.049(4) 0.027(3) 0.039(3) 0.009(2) 0.003(3) 0.007(2)
C9 0.051(4) 0.024(3) 0.034(3) 0.008(2) 0.002(3) 0.003(2)
C10 0.066(4) 0.028(3) 0.038(3) 0.008(2) -0.002(3) -0.001(3)
C11 0.065(5) 0.029(3) 0.053(4) 0.012(3) -0.017(4) -0.001(3)
C12 0.053(4) 0.038(4) 0.077(5) 0.013(3) -0.004(4) 0.009(3)
C13 0.041(4) 0.041(3) 0.058(4) 0.011(3) 0.004(3) 0.011(3)
C14 0.077(5) 0.032(3) 0.038(3) -0.004(3) 0.001(3) 0.000(3)
C15 0.041(3) 0.028(3) 0.031(3) 0.003(2) 0.006(2) 0.003(2)
C16 0.038(3) 0.031(3) 0.022(2) 0.003(2) 0.002(2) 0.003(2)
C17 0.040(3) 0.045(3) 0.031(3) 0.002(2) 0.010(3) 0.004(3)
C18 0.066(5) 0.052(4) 0.028(3) -0.007(3) 0.010(3) 0.009(3)
C19 0.065(5) 0.048(4) 0.030(3) -0.010(3) 0.002(3) 0.002(3)
C20 0.046(4) 0.037(3) 0.039(3) -0.006(3) -0.001(3) 0.001(3)
C21 0.044(3) 0.041(3) 0.022(3) 0.005(2) 0.013(2) -0.002(3)
C22 0.021(3) 0.038(3) 0.035(3) -0.001(2) 0.007(2) -0.003(2)
C23 0.032(3) 0.035(3) 0.032(3) 0.004(2) 0.011(2) -0.003(2)
C24 0.044(4) 0.044(3) 0.034(3) 0.001(3) 0.017(3) -0.006(3)
C25 0.052(4) 0.033(3) 0.052(4) -0.001(3) 0.020(3) -0.009(3)
C26 0.051(4) 0.040(3) 0.042(4) -0.009(3) 0.009(3) -0.014(3)
C27 0.037(3) 0.041(3) 0.037(3) -0.004(3) 0.004(3) -0.005(3)
C28 0.056(4) 0.042(3) 0.022(3) 0.003(2) 0.002(3) -0.008(3)
C29 0.032(3) 0.038(3) 0.034(3) 0.010(2) 0.002(2) 0.003(2)
C30 0.030(3) 0.032(3) 0.032(3) 0.008(2) 0.003(2) 0.002(2)
C31 0.040(3) 0.035(3) 0.047(4) 0.002(3) 0.007(3) 0.001(3)
C32 0.049(4) 0.032(3) 0.072(5) 0.007(3) 0.007(3) 0.001(3)
C33 0.045(4) 0.043(4) 0.062(4) 0.022(3) 0.013(3) -0.002(3)
C34 0.043(4) 0.044(3) 0.040(3) 0.020(3) 0.007(3) 0.003(3)
C35 0.041(3) 0.038(3) 0.030(3) 0.005(2) 0.006(2) 0.000(2)
C36 0.039(3) 0.053(4) 0.022(3) 0.007(2) 0.002(2) 0.000(3)
C37 0.043(3) 0.048(3) 0.021(3) 0.006(2) 0.007(2) -0.005(3)
C38 0.054(4) 0.051(4) 0.038(3) 0.001(3) 0.015(3) 0.009(3)
C39 0.053(4) 0.069(5) 0.041(4) 0.001(3) 0.014(3) 0.007(4)
C40 0.045(4) 0.079(5) 0.032(3) 0.014(3) 0.017(3) 0.002(3)
C41 0.044(4) 0.060(4) 0.026(3) 0.015(3) 0.005(3) 0.000(3)
C42 0.103(7) 0.041(4) 0.071(5) 0.018(4) 0.044(5) 0.000(4)
C43 0.042(3) 0.036(3) 0.030(3) 0.010(2) 0.002(2) -0.004(2)
C44 0.043(3) 0.037(3) 0.029(3) 0.004(2) 0.003(2) -0.004(3)
C45 0.056(4) 0.050(4) 0.032(3) 0.002(3) 0.009(3) -0.003(3)
C46 0.079(5) 0.047(4) 0.034(3) 0.000(3) 0.002(3) -0.012(4)
C47 0.057(4) 0.045(4) 0.042(4) 0.010(3) -0.009(3) -0.011(3)
C48 0.046(4) 0.042(3) 0.045(4) 0.014(3) -0.001(3) -0.006(3)
C49 0.048(4) 0.036(3) 0.032(3) 0.009(2) 0.007(3) -0.001(3)
C50 0.036(3) 0.055(4) 0.032(3) 0.009(3) 0.009(3) 0.011(3)
C51 0.044(4) 0.044(3) 0.034(3) 0.015(2) 0.015(3) 0.006(3)
C52 0.056(4) 0.050(4) 0.062(5) 0.020(3) 0.013(4) 0.018(3)
C53 0.062(5) 0.066(5) 0.067(5) 0.014(4) 0.003(4) 0.029(4)
C54 0.055(5) 0.083(6) 0.062(5) 0.011(4) -0.003(4) 0.031(4)
C55 0.042(4) 0.061(4) 0.049(4) 0.003(3) 0.002(3) 0.011(3)
C56 0.052(4) 0.048(4) 0.045(4) 0.001(3) -0.008(3) -0.002(3)
C59 0.083(7) 0.051(5) 0.052(6) -0.012(4) 0.015(4) 0.010(5)
Cl1 0.158(3) 0.0557(16) 0.0714(19) 0.0023(13) 0.057(2) -0.0245(18)
Cl2 0.090(2) 0.0667(17) 0.084(2) 0.0135(15) 0.0264(17) -0.0156(15)
Cl3 0.093(3) 0.168(4) 0.107(3) -0.004(3) -0.010(2) 0.033(3)
C60 0.126(8) 0.093(3) 0.151(4) -0.061(3) 0.084(5) -0.054(4)
Cl4 0.126(8) 0.093(3) 0.151(4) -0.061(3) 0.084(5) -0.054(4)
C60' 0.126(8) 0.093(3) 0.151(4) -0.061(3) 0.084(5) -0.054(4)
Cl4' 0.126(8) 0.093(3) 0.151(4) -0.061(3) 0.084(5) -0.054(4)
Cl5 0.140(3) 0.0649(19) 0.113(3) -0.0004(19) 0.006(3) -0.006(2)
Cl6 0.104(3) 0.087(2) 0.085(2) -0.0164(17) -0.0016(19) 0.0292(19)
S9 0.138(2) 0.0669(14) 0.0512(13) 0.0055(10) 0.0138(14) -0.0151(14)
O1 0.156(8) 0.295(13) 0.100(7) 0.064(8) -0.032(6) -0.124(8)
O2 0.324(15) 0.244(12) 0.048(4) -0.002(5) 0.027(6) -0.191(10)
O3 0.55(3) 0.093(6) 0.254(15) 0.014(9) 0.151(16) 0.070(10)
C57 0.094(7) 0.138(7) 0.062(5) 0.039(6) -0.002(5) -0.010(6)
F1 0.094(5) 0.276(11) 0.112(5) 0.048(6) -0.010(4) -0.001(5)
F2 0.115(5) 0.252(9) 0.080(4) 0.040(5) 0.038(4) -0.041(6)
F3 0.224(9) 0.086(4) 0.179(8) 0.011(5) 0.003(7) -0.010(5)
S10 0.153(3) 0.0681(15) 0.0753(16) 0.0220(12) 0.0366(17) 0.0203(16)
O4 0.208(10) 0.337(17) 0.124(8) 0.074(9) 0.092(8) -0.059(11)
O5 0.170(7) 0.291(15) 0.154(9) -0.043(8) -0.074(7) 0.164(10)
O6 0.171(8) 0.075(4) 0.121(6) -0.038(4) 0.006(5) 0.012(5)
C58 0.098(7) 0.079(5) 0.152(10) -0.003(5) 0.025(6) 0.000(6)
F4 0.182(8) 0.190(9) 0.211(9) 0.098(7) 0.045(7) -0.070(7)
F5 0.194(7) 0.188(9) 0.261(12) 0.021(7) -0.028(7) 0.136(7)
F6 0.240(11) 0.117(6) 0.376(14) -0.145(9) 0.033(9) -0.043(7)

loop_
_atom_type_symbol
_atom_type_description
_atom_type_scat_dispersion_real
_atom_type_scat_dispersion_imag
_atom_type_scat_source
C C 0.0033 0.0016 'International Tables Vol C Tables 4.2.6.8 and 6.1.1.4'
H H 0.0000 0.0000 'International Tables Vol C Tables 4.2.6.8 and 6.1.1.4'
N N 0.0061 0.0033 'International Tables Vol C Tables 4.2.6.8 and 6.1.1.4'
O O 0.0106 0.0060 'International Tables Vol C Tables 4.2.6.8 and 6.1.1.4'
S S 0.1246 0.1234 'International Tables Vol C Tables 4.2.6.8 and 6.1.1.4'
F F 0.0171 0.0103 'International Tables Vol C Tables 4.2.6.8 and 6.1.1.4'
Cl Cl 0.1484 0.1585 'International Tables Vol C Tables 4.2.6.8 and 6.1.1.4'
Fe Fe 0.3463 0.8444 'International Tables Vol C Tables 4.2.6.8 and 6.1.1.4'

loop_
_geom_angle_atom_site_label_1
_geom_angle_atom_site_label_2
_geom_angle_atom_site_label_3
_geom_angle
N2 Fe1 N1 173.80(18)
N2 Fe1 S2 89.12(13)
N1 Fe1 S2 90.27(13)
N2 Fe1 S4 87.37(13)
N1 Fe1 S4 98.77(14)
S2 Fe1 S4 87.48(6)
N2 Fe1 S1 96.44(13)
N1 Fe1 S1 84.48(13)
S2 Fe1 S1 173.87(6)
S4 Fe1 S1 90.18(5)
N2 Fe1 S3 83.16(13)
N1 Fe1 S3 90.71(14)
S2 Fe1 S3 92.77(6)
S4 Fe1 S3 170.51(6)
S1 Fe1 S3 90.47(5)
N4 Fe2 N3 174.1(2)
N4 Fe2 S6 95.34(15)
N3 Fe2 S6 90.19(14)
N4 Fe2 S8 92.30(15)
N3 Fe2 S8 89.83(14)
S6 Fe2 S8 89.51(6)
N4 Fe2 S7 86.25(15)
N3 Fe2 S7 91.60(14)
S6 Fe2 S7 90.73(6)
S8 Fe2 S7 178.54(6)
N4 Fe2 S5 88.63(14)
N3 Fe2 S5 85.98(14)
S6 Fe2 S5 174.76(6)
S8 Fe2 S5 86.90(6)
S7 Fe2 S5 92.95(6)
S7 Fe3 S5 91.55(6)
S7 Fe3 S1 116.87(6)
S5 Fe3 S1 122.59(6)
S7 Fe3 S3 130.75(6)
S5 Fe3 S3 109.67(6)
S1 Fe3 S3 88.81(5)
C1 S1 Fe1 94.53(19)
C1 S1 Fe3 90.50(18)
Fe1 S1 Fe3 86.03(5)
C8 S2 C14 98.5(3)
C8 S2 Fe1 103.57(19)
C14 S2 Fe1 112.1(2)
C15 S3 Fe1 94.2(2)
C15 S3 Fe3 101.29(19)
Fe1 S3 Fe3 85.36(5)
C22 S4 C28 101.5(3)
C22 S4 Fe1 105.56(19)
C28 S4 Fe1 111.4(2)
C29 S5 Fe2 94.6(2)
C29 S5 Fe3 96.9(2)
Fe2 S5 Fe3 85.75(5)
C36 S6 C42 101.8(4)
C36 S6 Fe2 107.1(2)
C42 S6 Fe2 112.4(3)
C43 S7 Fe2 95.0(2)
C43 S7 Fe3 89.1(2)
Fe2 S7 Fe3 85.73(6)
C50 S8 C56 101.4(3)
C50 S8 Fe2 108.8(2)
C56 S8 Fe2 111.2(2)
C7 N1 C2 117.1(5)
C7 N1 Fe1 128.7(4)
C2 N1 Fe1 114.2(4)
C21 N2 C16 115.9(5)
C21 N2 Fe1 129.4(4)
C16 N2 Fe1 114.7(4)
C35 N3 C30 116.8(5)
C35 N3 Fe2 128.2(4)
C30 N3 Fe2 114.9(3)
C49 N4 C44 116.4(5)
C49 N4 Fe2 128.1(4)
C44 N4 Fe2 115.5(4)
C6 C1 C2 119.6(5)
C6 C1 S1 122.1(5)
C2 C1 S1 118.3(4)
C1 C2 C3 119.5(5)
C1 C2 N1 117.0(5)
C3 C2 N1 123.4(5)
C4 C3 C2 119.5(6)
C3 C4 C5 121.7(6)
C4 C5 C6 120.0(6)
C5 C6 C1 119.6(6)
N1 C7 C9 126.9(5)
C9 C8 C13 120.2(6)
C9 C8 S2 121.6(5)
C13 C8 S2 118.2(5)
C8 C9 C10 118.1(6)
C8 C9 C7 124.7(5)
C10 C9 C7 117.1(6)
C11 C10 C9 121.0(7)
C12 C11 C10 120.4(7)
C11 C12 C13 120.4(7)
C12 C13 C8 119.9(7)
C16 C15 C20 119.1(5)
C16 C15 S3 118.0(4)
C20 C15 S3 122.8(5)
C17 C16 C15 120.5(5)
C17 C16 N2 123.6(5)
C15 C16 N2 115.9(5)
C16 C17 C18 119.8(6)
C19 C18 C17 120.3(6)
C18 C19 C20 120.4(5)
C19 C20 C15 119.9(6)
N2 C21 C23 127.0(5)
C23 C22 C27 119.2(5)
C23 C22 S4 119.3(4)
C27 C22 S4 121.2(5)
C22 C23 C24 118.5(5)
C22 C23 C21 125.3(5)
C24 C23 C21 116.2(5)
C25 C24 C23 121.7(6)
C24 C25 C26 118.6(6)
C27 C26 C25 120.8(5)
C26 C27 C22 121.2(6)
C30 C29 C34 119.7(5)
C30 C29 S5 119.4(4)
C34 C29 S5 120.8(5)
C29 C30 C31 119.7(5)
C29 C30 N3 117.4(5)
C31 C30 N3 122.9(5)
C32 C31 C30 119.5(6)
C31 C32 C33 120.4(6)
C34 C33 C32 120.9(6)
C33 C34 C29 119.7(6)
N3 C35 C37 127.8(5)
C37 C36 C41 119.3(6)
C37 C36 S6 120.1(5)
C41 C36 S6 120.4(5)
C38 C37 C36 118.9(6)
C38 C37 C35 115.0(6)
C36 C37 C35 126.1(6)
C39 C38 C37 121.5(7)
C40 C39 C38 119.3(7)
C39 C40 C41 120.6(6)
C36 C41 C40 120.3(6)
C44 C43 C48 120.2(6)
C44 C43 S7 118.5(4)
C48 C43 S7 121.3(5)
C43 C44 N4 118.4(5)
C43 C44 C45 119.1(6)
N4 C44 C45 122.4(6)
C46 C45 C44 119.1(7)
C47 C46 C45 119.9(6)
C48 C47 C46 120.5(6)
C47 C48 C43 120.7(7)
N4 C49 C51 129.5(5)
C51 C50 C55 119.9(6)
C51 C50 S8 119.9(5)
C55 C50 S8 119.6(5)
C50 C51 C52 117.9(6)
C50 C51 C49 127.5(6)
C52 C51 C49 114.6(6)
C53 C52 C51 121.7(7)
C52 C53 C54 119.2(7)
C55 C54 C53 120.7(7)
C54 C55 C50 120.2(7)
Cl1 C59 Cl3 108.7(6)
Cl1 C59 Cl2 110.2(6)
Cl3 C59 Cl2 108.5(6)
Cl4 C60 Cl5 109.8(10)
Cl4 C60 Cl6 107.8(11)
Cl5 C60 Cl6 110.1(9)
Cl4' C60' Cl5 108.2(10)
Cl4' C60' Cl6 115.7(12)
Cl5 C60' Cl6 112.0(10)
C60' Cl5 C60 5.7(12)
C60' Cl6 C60 5.8(12)
O1 S9 O2 131.2(9)
O1 S9 O3 104.1(10)
O2 S9 O3 106.1(10)
O1 S9 C57 106.1(5)
O2 S9 C57 104.8(5)
O3 S9 C57 100.9(9)
F1 C57 F2 116.4(10)
F1 C57 F3 97.4(10)
F2 C57 F3 103.0(10)
F1 C57 S9 118.3(8)
F2 C57 S9 113.1(7)
F3 C57 S9 105.2(8)
O4 S10 O6 112.6(8)
O4 S10 O5 119.9(8)
O6 S10 O5 113.5(6)
O4 S10 C58 112.4(8)
O6 S10 C58 96.8(6)
O5 S10 C58 98.0(7)
F4 C58 F5 113.8(13)
F4 C58 F6 106.9(11)
F5 C58 F6 109.5(11)
F4 C58 S10 115.1(9)
F5 C58 S10 104.3(8)
F6 C58 S10 107.1(10)

loop_
_geom_bond_atom_site_label_1
_geom_bond_atom_site_label_2
_geom_bond_distance
Fe1 N2 1.972(4)
Fe1 N1 1.966(4)
Fe1 S2 2.2760(15)
Fe1 S4 2.2777(15)
Fe1 S1 2.3316(14)
Fe1 S3 2.3349(15)
Fe2 N4 1.956(5)
Fe2 N3 1.972(5)
Fe2 S6 2.2619(16)
Fe2 S8 2.2638(17)
Fe2 S7 2.3285(17)
Fe2 S5 2.3264(16)
Fe3 S7 2.3542(17)
Fe3 S5 2.3556(17)
Fe3 S1 2.3543(15)
Fe3 S3 2.3807(16)
S1 C1 1.764(6)
S2 C8 1.777(6)
S2 C14 1.811(7)
S3 C15 1.767(6)
S4 C22 1.783(6)
S4 C28 1.810(6)
S5 C29 1.759(6)
S6 C36 1.771(6)
S6 C42 1.793(7)
S7 C43 1.779(6)
S8 C50 1.780(7)
S8 C56 1.817(6)
N1 C7 1.305(7)
N1 C2 1.431(7)
N2 C21 1.288(7)
N2 C16 1.436(6)
N3 C35 1.306(7)
N3 C30 1.439(7)
N4 C49 1.310(8)
N4 C44 1.422(7)
C1 C6 1.399(8)
C1 C2 1.399(8)
C2 C3 1.407(8)
C3 C4 1.366(9)
C4 C5 1.370(10)
C5 C6 1.393(9)
C7 C9 1.450(8)
C8 C9 1.400(8)
C8 C13 1.395(9)
C9 C10 1.403(8)
C10 C11 1.372(10)
C11 C12 1.369(11)
C12 C13 1.382(10)
C15 C16 1.403(8)
C15 C20 1.393(8)
C16 C17 1.379(8)
C17 C18 1.387(8)
C18 C19 1.381(10)
C19 C20 1.387(9)
C21 C23 1.453(7)
C22 C23 1.396(8)
C22 C27 1.399(7)
C23 C24 1.398(8)
C24 C25 1.381(8)
C25 C26 1.390(10)
C26 C27 1.353(9)
C29 C30 1.403(8)
C29 C34 1.408(8)
C30 C31 1.404(8)
C31 C32 1.385(9)
C32 C33 1.393(10)
C33 C34 1.369(9)
C35 C37 1.463(8)
C36 C37 1.406(9)
C36 C41 1.395(9)
C37 C38 1.385(9)
C38 C39 1.385(10)
C39 C40 1.378(10)
C40 C41 1.385(9)
C43 C44 1.387(9)
C43 C48 1.383(9)
C44 C45 1.419(8)
C45 C46 1.397(10)
C46 C47 1.385(11)
C47 C48 1.366(9)
C49 C51 1.439(9)
C50 C51 1.402(9)
C50 C55 1.392(9)
C51 C52 1.401(9)
C52 C53 1.372(10)
C53 C54 1.381(12)
C54 C55 1.371(10)
C59 Cl1 1.731(11)
C59 Cl3 1.765(12)
C59 Cl2 1.751(12)
C60 Cl4 1.757(14)
C60 Cl5 1.773(13)
C60 Cl6 1.761(14)
C60' Cl4' 1.741(14)
C60' Cl5 1.745(14)
C60' Cl6 1.750(15)
S9 O1 1.325(10)
S9 O2 1.367(7)
S9 O3 1.429(11)
S9 C57 1.791(11)
C57 F1 1.253(11)
C57 F2 1.318(11)
C57 F3 1.364(13)
S10 O4 1.327(9)
S10 O6 1.457(7)
S10 O5 1.507(9)
S10 C58 1.781(12)
C58 F4 1.245(13)
C58 F5 1.322(13)
C58 F6 1.307(13)

loop_
_geom_torsion_atom_site_label_1
_geom_torsion_atom_site_label_2
_geom_torsion_atom_site_label_3
_geom_torsion_atom_site_label_4
_geom_torsion
N2 Fe1 S1 C1 150.2(2)
N1 Fe1 S1 C1 -23.6(2)
S2 Fe1 S1 C1 -54.8(6)
S4 Fe1 S1 C1 -122.39(18)
S3 Fe1 S1 C1 67.07(18)
N2 Fe1 S1 Fe3 60.05(13)
N1 Fe1 S1 Fe3 -113.78(14)
S2 Fe1 S1 Fe3 -145.0(6)
S4 Fe1 S1 Fe3 147.42(6)
S3 Fe1 S1 Fe3 -23.11(5)
S7 Fe3 S1 C1 151.97(19)
S5 Fe3 S1 C1 40.9(2)
S3 Fe3 S1 C1 -71.86(19)
S7 Fe3 S1 Fe1 -113.53(6)
S5 Fe3 S1 Fe1 135.38(6)
S3 Fe3 S1 Fe1 22.65(5)
N2 Fe1 S2 C8 140.5(3)
N1 Fe1 S2 C8 -45.7(3)
S4 Fe1 S2 C8 53.1(2)
S1 Fe1 S2 C8 -14.6(7)
S3 Fe1 S2 C8 -136.4(2)
N2 Fe1 S2 C14 -114.3(3)
N1 Fe1 S2 C14 59.5(3)
S4 Fe1 S2 C14 158.3(2)
S1 Fe1 S2 C14 90.6(6)
S3 Fe1 S2 C14 -31.2(2)
N2 Fe1 S3 C15 27.4(2)
N1 Fe1 S3 C15 -151.6(2)
S2 Fe1 S3 C15 -61.34(19)
S4 Fe1 S3 C15 29.9(4)
S1 Fe1 S3 C15 123.87(19)
N2 Fe1 S3 Fe3 -73.56(13)
N1 Fe1 S3 Fe3 107.35(13)
S2 Fe1 S3 Fe3 -162.35(6)
S4 Fe1 S3 Fe3 -71.1(4)
S1 Fe1 S3 Fe3 22.86(5)
S7 Fe3 S3 C15 9.3(2)
S5 Fe3 S3 C15 119.6(2)
S1 Fe3 S3 C15 -116.0(2)
S7 Fe3 S3 Fe1 102.73(7)
S5 Fe3 S3 Fe1 -147.02(5)
S1 Fe3 S3 Fe1 -22.63(5)
N2 Fe1 S4 C22 48.0(2)
N1 Fe1 S4 C22 -132.9(2)
S2 Fe1 S4 C22 137.23(19)
S1 Fe1 S4 C22 -48.44(19)
S3 Fe1 S4 C22 45.5(4)
N2 Fe1 S4 C28 157.4(3)
N1 Fe1 S4 C28 -23.5(3)
S2 Fe1 S4 C28 -113.4(2)
S1 Fe1 S4 C28 60.9(2)
S3 Fe1 S4 C28 154.9(4)
N4 Fe2 S5 C29 162.1(2)
N3 Fe2 S5 C29 -20.3(2)
S6 Fe2 S5 C29 22.8(8)
S8 Fe2 S5 C29 69.7(2)
S7 Fe2 S5 C29 -111.7(2)
N4 Fe2 S5 Fe3 -101.35(14)
N3 Fe2 S5 Fe3 76.22(14)
S6 Fe2 S5 Fe3 119.3(7)
S8 Fe2 S5 Fe3 166.27(6)
S7 Fe2 S5 Fe3 -15.18(5)
S7 Fe3 S5 C29 109.1(2)
S1 Fe3 S5 C29 -127.2(2)
S3 Fe3 S5 C29 -25.6(2)
S7 Fe3 S5 Fe2 15.00(5)
S1 Fe3 S5 Fe2 138.63(6)
S3 Fe3 S5 Fe2 -119.69(6)
N4 Fe2 S6 C36 134.4(3)
N3 Fe2 S6 C36 -43.5(3)
S8 Fe2 S6 C36 -133.4(2)
S7 Fe2 S6 C36 48.1(2)
S5 Fe2 S6 C36 -86.5(8)
N4 Fe2 S6 C42 23.3(4)
N3 Fe2 S6 C42 -154.6(4)
S8 Fe2 S6 C42 115.6(3)
S7 Fe2 S6 C42 -63.0(3)
S5 Fe2 S6 C42 162.4(8)
N4 Fe2 S7 C43 14.9(2)
N3 Fe2 S7 C43 -159.6(2)
S6 Fe2 S7 C43 110.2(2)
S8 Fe2 S7 C43 11(3)
S5 Fe2 S7 C43 -73.5(2)
N4 Fe2 S7 Fe3 103.62(14)
N3 Fe2 S7 Fe3 -70.87(14)
S6 Fe2 S7 Fe3 -161.07(6)
S8 Fe2 S7 Fe3 99(3)
S5 Fe2 S7 Fe3 15.19(5)
S5 Fe3 S7 C43 80.1(2)
S1 Fe3 S7 C43 -48.0(2)
S3 Fe3 S7 C43 -161.9(2)
S5 Fe3 S7 Fe2 -14.98(5)
S1 Fe3 S7 Fe2 -143.14(6)
S3 Fe3 S7 Fe2 102.92(8)
N4 Fe2 S8 C50 36.4(3)
N3 Fe2 S8 C50 -149.1(2)
S6 Fe2 S8 C50 -58.9(2)
S7 Fe2 S8 C50 41(3)
S5 Fe2 S8 C50 124.9(2)
N4 Fe2 S8 C56 147.2(3)
N3 Fe2 S8 C56 -38.3(3)
S6 Fe2 S8 C56 51.9(3)
S7 Fe2 S8 C56 151(3)
S5 Fe2 S8 C56 -124.3(3)
N2 Fe1 N1 C7 116.6(17)
S2 Fe1 N1 C7 32.3(4)
S4 Fe1 N1 C7 -55.2(5)
S1 Fe1 N1 C7 -144.5(5)
S3 Fe1 N1 C7 125.1(4)
N2 Fe1 N1 C2 -66.2(18)
S2 Fe1 N1 C2 -150.5(3)
S4 Fe1 N1 C2 122.0(3)
S1 Fe1 N1 C2 32.7(3)
S3 Fe1 N1 C2 -57.7(3)
N1 Fe1 N2 C21 149.8(15)
S2 Fe1 N2 C21 -125.8(5)
S4 Fe1 N2 C21 -38.3(5)
S1 Fe1 N2 C21 51.6(5)
S3 Fe1 N2 C21 141.3(5)
N1 Fe1 N2 C16 -27.1(19)
S2 Fe1 N2 C16 57.3(4)
S4 Fe1 N2 C16 144.8(4)
S1 Fe1 N2 C16 -125.3(4)
S3 Fe1 N2 C16 -35.6(3)
N4 Fe2 N3 C35 -125.1(18)
S6 Fe2 N3 C35 34.2(5)
S8 Fe2 N3 C35 123.7(5)
S7 Fe2 N3 C35 -56.5(5)
S5 Fe2 N3 C35 -149.4(5)
N4 Fe2 N3 C30 51(2)
S6 Fe2 N3 C30 -150.0(4)
S8 Fe2 N3 C30 -60.5(4)
S7 Fe2 N3 C30 119.3(4)
S5 Fe2 N3 C30 26.4(4)
N3 Fe2 N4 C49 -138.6(18)
S6 Fe2 N4 C49 62.2(5)
S8 Fe2 N4 C49 -27.5(5)
S7 Fe2 N4 C49 152.6(5)
S5 Fe2 N4 C49 -114.4(5)
N3 Fe2 N4 C44 45(2)
S6 Fe2 N4 C44 -114.6(4)
S8 Fe2 N4 C44 155.6(4)
S7 Fe2 N4 C44 -24.2(4)
S5 Fe2 N4 C44 68.8(4)
Fe1 S1 C1 C6 -163.6(4)
Fe3 S1 C1 C6 -77.5(4)
Fe1 S1 C1 C2 15.5(4)
Fe3 S1 C1 C2 101.5(4)
C6 C1 C2 C3 3.1(8)
S1 C1 C2 C3 -176.0(4)
C6 C1 C2 N1 -174.2(5)
S1 C1 C2 N1 6.7(6)
C7 N1 C2 C1 146.0(5)
Fe1 N1 C2 C1 -31.5(5)
C7 N1 C2 C3 -31.2(7)
Fe1 N1 C2 C3 151.2(4)
C1 C2 C3 C4 -1.7(8)
N1 C2 C3 C4 175.4(5)
C2 C3 C4 C5 -1.4(10)
C3 C4 C5 C6 3.2(10)
C4 C5 C6 C1 -1.7(9)
C2 C1 C6 C5 -1.4(8)
S1 C1 C6 C5 177.7(4)
C2 N1 C7 C9 -175.4(5)
Fe1 N1 C7 C9 1.7(8)
C14 S2 C8 C9 -72.2(5)
Fe1 S2 C8 C9 43.0(5)
C14 S2 C8 C13 104.9(5)
Fe1 S2 C8 C13 -139.9(4)
C13 C8 C9 C10 -1.5(8)
S2 C8 C9 C10 175.5(4)
C13 C8 C9 C7 176.1(6)
S2 C8 C9 C7 -6.8(8)
N1 C7 C9 C8 -24.1(9)
N1 C7 C9 C10 153.5(5)
C8 C9 C10 C11 3.6(9)
C7 C9 C10 C11 -174.2(5)
C9 C10 C11 C12 -3.5(9)
C10 C11 C12 C13 1.2(10)
C11 C12 C13 C8 0.8(10)
C9 C8 C13 C12 -0.6(9)
S2 C8 C13 C12 -177.8(5)
Fe1 S3 C15 C16 -21.0(5)
Fe3 S3 C15 C16 65.1(5)
Fe1 S3 C15 C20 156.7(5)
Fe3 S3 C15 C20 -117.2(5)
C20 C15 C16 C17 -2.4(9)
S3 C15 C16 C17 175.4(5)
C20 C15 C16 N2 -179.9(5)
S3 C15 C16 N2 -2.1(7)
C21 N2 C16 C17 36.7(8)
Fe1 N2 C16 C17 -146.0(5)
C21 N2 C16 C15 -146.0(5)
Fe1 N2 C16 C15 31.4(6)
C15 C16 C17 C18 2.0(9)
N2 C16 C17 C18 179.3(6)
C16 C17 C18 C19 -0.7(10)
C17 C18 C19 C20 -0.1(11)
C18 C19 C20 C15 -0.3(10)
C16 C15 C20 C19 1.6(9)
S3 C15 C20 C19 -176.1(5)
C16 N2 C21 C23 -177.5(6)
Fe1 N2 C21 C23 5.6(9)
C28 S4 C22 C23 -158.3(5)
Fe1 S4 C22 C23 -42.0(5)
C28 S4 C22 C27 27.3(5)
Fe1 S4 C22 C27 143.6(4)
C27 C22 C23 C24 0.0(8)
S4 C22 C23 C24 -174.5(4)
C27 C22 C23 C21 178.5(6)
S4 C22 C23 C21 4.0(8)
N2 C21 C23 C22 22.5(10)
N2 C21 C23 C24 -159.0(6)
C22 C23 C24 C25 -1.4(9)
C21 C23 C24 C25 179.9(6)
C23 C24 C25 C26 2.8(10)
C24 C25 C26 C27 -2.8(10)
C25 C26 C27 C22 1.4(10)
C23 C22 C27 C26 0.0(9)
S4 C22 C27 C26 174.4(5)
Fe2 S5 C29 C30 15.2(5)
Fe3 S5 C29 C30 -71.1(5)
Fe2 S5 C29 C34 -165.3(5)
Fe3 S5 C29 C34 108.4(5)
C34 C29 C30 C31 3.1(9)
S5 C29 C30 C31 -177.4(5)
C34 C29 C30 N3 -177.3(5)
S5 C29 C30 N3 2.2(7)
C35 N3 C30 C29 152.7(5)
Fe2 N3 C30 C29 -23.6(6)
C35 N3 C30 C31 -27.6(8)
Fe2 N3 C30 C31 156.1(5)
C29 C30 C31 C32 -2.0(9)
N3 C30 C31 C32 178.4(6)
C30 C31 C32 C33 0.1(10)
C31 C32 C33 C34 0.8(11)
C32 C33 C34 C29 0.3(10)
C30 C29 C34 C33 -2.2(9)
S5 C29 C34 C33 178.3(5)
C30 N3 C35 C37 178.6(6)
Fe2 N3 C35 C37 -5.7(9)
C42 S6 C36 C37 156.3(5)
Fe2 S6 C36 C37 38.2(5)
C42 S6 C36 C41 -28.0(6)
Fe2 S6 C36 C41 -146.1(4)
C41 C36 C37 C38 -1.3(9)
S6 C36 C37 C38 174.4(5)
C41 C36 C37 C35 179.3(5)
S6 C36 C37 C35 -5.0(8)
N3 C35 C37 C38 162.2(6)
N3 C35 C37 C36 -18.4(10)
C36 C37 C38 C39 2.2(10)
C35 C37 C38 C39 -178.3(6)
C37 C38 C39 C40 -1.3(10)
C38 C39 C40 C41 -0.5(10)
C37 C36 C41 C40 -0.5(9)
S6 C36 C41 C40 -176.2(5)
C39 C40 C41 C36 1.4(10)
Fe2 S7 C43 C44 -6.1(5)
Fe3 S7 C43 C44 -91.8(5)
Fe2 S7 C43 C48 171.9(5)
Fe3 S7 C43 C48 86.3(5)
C48 C43 C44 N4 170.5(5)
S7 C43 C44 N4 -11.4(8)
C48 C43 C44 C45 -7.0(9)
S7 C43 C44 C45 171.0(5)
C49 N4 C44 C43 -150.1(6)
Fe2 N4 C44 C43 27.1(7)
C49 N4 C44 C45 27.4(8)
Fe2 N4 C44 C45 -155.4(5)
C43 C44 C45 C46 4.6(9)
N4 C44 C45 C46 -172.8(6)
C44 C45 C46 C47 1.8(10)
C45 C46 C47 C48 -5.9(11)
C46 C47 C48 C43 3.6(10)
C44 C43 C48 C47 3.0(10)
S7 C43 C48 C47 -175.0(5)
C44 N4 C49 C51 -179.6(6)
Fe2 N4 C49 C51 3.6(9)
C56 S8 C50 C51 -149.8(5)
Fe2 S8 C50 C51 -32.6(5)
C56 S8 C50 C55 38.8(6)
Fe2 S8 C50 C55 156.0(5)
C55 C50 C51 C52 -1.0(9)
S8 C50 C51 C52 -172.4(5)
C55 C50 C51 C49 176.7(6)
S8 C50 C51 C49 5.3(9)
N4 C49 C51 C50 15.3(11)
N4 C49 C51 C52 -166.9(6)
C50 C51 C52 C53 -2.0(10)
C49 C51 C52 C53 180.0(7)
C51 C52 C53 C54 1.0(12)
C52 C53 C54 C55 3.2(13)
C53 C54 C55 C50 -6.2(12)
C51 C50 C55 C54 5.1(10)
S8 C50 C55 C54 176.5(6)
Cl4' C60' Cl5 C60 -36(8)
Cl6 C60' Cl5 C60 93(9)
Cl4 C60 Cl5 C60' 163(9)
Cl6 C60 Cl5 C60' -79(8)
Cl4' C60' Cl6 C60 28(8)
Cl5 C60' Cl6 C60 -97(10)
Cl4 C60 Cl6 C60' -166(10)
Cl5 C60 Cl6 C60' 75(8)
O1 S9 C57 F1 177.1(12)
O2 S9 C57 F1 35.4(14)
O3 S9 C57 F1 -74.7(13)
O1 S9 C57 F2 -41.8(13)
O2 S9 C57 F2 176.5(11)
O3 S9 C57 F2 66.4(12)
O1 S9 C57 F3 69.8(10)
O2 S9 C57 F3 -71.9(10)
O3 S9 C57 F3 178.1(10)
O4 S10 C58 F4 -174.0(11)
O6 S10 C58 F4 -56.1(11)
O5 S10 C58 F4 58.9(11)
O4 S10 C58 F5 -48.7(12)
O6 S10 C58 F5 69.2(10)
O5 S10 C58 F5 -175.8(9)
O4 S10 C58 F6 67.3(12)
O6 S10 C58 F6 -174.8(10)
O5 S10 C58 F6 -59.8(10)
